data_4035250
loop_
_publ_author_name
'Jian, Jia-Hong'
'Hsu, Chih-Lung'
'Syu, Jin-Fong'
'Kuo, Ting-Shen'
'Tsai, Ming-Kang'
'Wu, Ping-Yu'
'Wu, Hsyueh-Liang'

_publ_section_title
;
 Access to \b<sup>2</sup>-Amino Acids via Enantioselective 1,4-Arylation
 of \b-Nitroacrylates Catalyzed by Chiral Rhodium Catalysts.
;
_journal_issue 19
_journal_name_full 'The Journal of organic chemistry'
_journal_page_first 12184
_journal_page_last 12191
_journal_paper_doi 10.1021/acs.joc.8b00586
_journal_volume 83
_journal_year 2018
_chemical_absolute_configuration unk
_chemical_formula_moiety 'C16 H24 Cl N O2'
_chemical_formula_sum 'C16 H24 Cl N O2'
_chemical_formula_weight 297.81
_space_group_IT_number 19
_space_group_name_Hall 'P 2ac 2ab'
_space_group_name_H-M_alt 'P 21 21 21'
_symmetry_cell_setting orthorhombic
_symmetry_space_group_name_H-M 'P 21 21 21'
_atom_sites_solution_hydrogens geom
_atom_sites_solution_primary direct
_atom_sites_solution_secondary difmap
_audit_creation_method SHELXL-97
_cell_angle_alpha 90.00
_cell_angle_beta 90.00
_cell_angle_gamma 90.00
_cell_formula_units_Z 4
_cell_length_a 9.6314(4)
_cell_length_b 13.0000(7)
_cell_length_c 13.9519(8)
_cell_measurement_reflns_used 3708
_cell_measurement_temperature 200(2)
_cell_measurement_theta_max 23.17
_cell_measurement_theta_min 2.63
_cell_volume 1746.89(16)
_computing_molecular_graphics 'Ortep-3 for Windows (Farrugia, 1997)'
_computing_publication_material 'WinGX publication routines (Farrugia, 1999)'
_computing_structure_refinement 'SHELXL-97 (Sheldrick, 1997)'
_computing_structure_solution 'SHELXS-86 (Sheldrick, 1986)'
_diffrn_ambient_temperature 200(2)
_diffrn_measured_fraction_theta_full 0.996
_diffrn_measured_fraction_theta_max 0.996
_diffrn_measurement_device_type 'D8 Venture'
_diffrn_radiation_monochromator graphite
_diffrn_radiation_source 'fine-focus sealed tube'
_diffrn_radiation_type MoK\a
_diffrn_radiation_wavelength 0.71073
_diffrn_reflns_av_R_equivalents 0.0398
_diffrn_reflns_av_sigmaI/netI 0.0396
_diffrn_reflns_limit_h_max 11
_diffrn_reflns_limit_h_min -11
_diffrn_reflns_limit_k_max 15
_diffrn_reflns_limit_k_min -13
_diffrn_reflns_limit_l_max 16
_diffrn_reflns_limit_l_min -16
_diffrn_reflns_number 11375
_diffrn_reflns_theta_full 25.04
_diffrn_reflns_theta_max 25.04
_diffrn_reflns_theta_min 2.14
_exptl_absorpt_coefficient_mu 0.220
_exptl_absorpt_correction_T_max 0.9956
_exptl_absorpt_correction_T_min 0.9532
_exptl_absorpt_correction_type multi-scan
_exptl_crystal_colour colorless
_exptl_crystal_density_diffrn 1.132
_exptl_crystal_density_method 'not measured'
_exptl_crystal_description prism
_exptl_crystal_F_000 640
_exptl_crystal_size_max 0.22
_exptl_crystal_size_mid 0.06
_exptl_crystal_size_min 0.02
_refine_diff_density_max 0.276
_refine_diff_density_min -0.197
_refine_diff_density_rms 0.037
_refine_ls_abs_structure_details 'Flack H D (1983), Acta Cryst. A39, 876-881'
_refine_ls_abs_structure_Flack 0.06(9)
_refine_ls_extinction_method none
_refine_ls_goodness_of_fit_ref 1.065
_refine_ls_hydrogen_treatment constr
_refine_ls_matrix_type full
_refine_ls_number_parameters 181
_refine_ls_number_reflns 3078
_refine_ls_number_restraints 0
_refine_ls_restrained_S_all 1.065
_refine_ls_R_factor_all 0.0680
_refine_ls_R_factor_gt 0.0425
_refine_ls_shift/su_max 0.000
_refine_ls_shift/su_mean 0.000
_refine_ls_structure_factor_coef Fsqd
_refine_ls_weighting_details 'calc w=1/[\s^2^(Fo^2^)+(0.0522P)^2^+0.4144P] where P=(Fo^2^+2Fc^2^)/3'
_refine_ls_weighting_scheme calc
_refine_ls_wR_factor_gt 0.0985
_refine_ls_wR_factor_ref 0.1183
_reflns_number_gt 2408
_reflns_number_total 3078
_reflns_threshold_expression >2sigma(I)
_cod_data_source_file jo8b00586_si_002.cif
_cod_data_source_block d18693
_cod_database_code 4035250

loop_
_symmetry_equiv_pos_as_xyz
'x, y, z'
'-x+1/2, -y, z+1/2'
'-x, y+1/2, -z+1/2'
'x+1/2, -y+1/2, -z'

loop_
_atom_site_label
_atom_site_type_symbol
_atom_site_fract_x
_atom_site_fract_y
_atom_site_fract_z
_atom_site_U_iso_or_equiv
_atom_site_adp_type
_atom_site_occupancy
_atom_site_symmetry_multiplicity
_atom_site_calc_flag
_atom_site_refinement_flags
C1 C 0.4418(3) 0.6409(2) 0.45100(19) 0.0516(7) Uani 1 1 d .
C2 C 0.5765(3) 0.6075(2) 0.4537(2) 0.0550(8) Uani 1 1 d .
H2 H 0.6510 0.6547 0.4467 0.066 Uiso 1 1 calc R
C3 C 0.6023(3) 0.5037(2) 0.4667(2) 0.0468(7) Uani 1 1 d .
H3 H 0.6956 0.4802 0.4683 0.056 Uiso 1 1 calc R
C4 C 0.4959(3) 0.4334(2) 0.47738(16) 0.0378(6) Uani 1 1 d .
C5 C 0.3602(3) 0.4703(2) 0.4745(2) 0.0466(7) Uani 1 1 d .
H5 H 0.2850 0.4237 0.4817 0.056 Uiso 1 1 calc R
C6 C 0.3337(3) 0.5738(2) 0.4614(2) 0.0533(7) Uani 1 1 d .
H6 H 0.2408 0.5982 0.4596 0.064 Uiso 1 1 calc R
C7 C 0.5288(2) 0.31983(19) 0.48659(17) 0.0382(6) Uani 1 1 d .
H7 H 0.6319 0.3123 0.4911 0.046 Uiso 1 1 calc R
C8 C 0.4658(2) 0.2739(2) 0.57587(17) 0.0373(5) Uani 1 1 d .
C9 C 0.5261(3) 0.2139(2) 0.73786(19) 0.0515(7) Uani 1 1 d .
C10 C 0.4267(4) 0.2819(3) 0.7894(3) 0.0902(13) Uani 1 1 d .
H10A H 0.4663 0.3511 0.7949 0.135 Uiso 1 1 calc R
H10B H 0.4092 0.2541 0.8535 0.135 Uiso 1 1 calc R
H10C H 0.3393 0.2852 0.7536 0.135 Uiso 1 1 calc R
C11 C 0.6662(3) 0.2151(4) 0.7872(2) 0.0948(14) Uani 1 1 d .
H11A H 0.6976 0.2864 0.7947 0.142 Uiso 1 1 calc R
H11B H 0.7336 0.1770 0.7484 0.142 Uiso 1 1 calc R
H11C H 0.6581 0.1828 0.8504 0.142 Uiso 1 1 calc R
C12 C 0.4746(5) 0.1070(3) 0.7250(3) 0.1053(15) Uani 1 1 d .
H12A H 0.5447 0.0662 0.6912 0.158 Uiso 1 1 calc R
H12B H 0.3885 0.1080 0.6876 0.158 Uiso 1 1 calc R
H12C H 0.4565 0.0762 0.7879 0.158 Uiso 1 1 calc R
C13 C 0.4796(3) 0.2598(2) 0.39856(17) 0.0441(6) Uani 1 1 d .
H13A H 0.3769 0.2563 0.3981 0.053 Uiso 1 1 calc R
H13B H 0.5101 0.2954 0.3395 0.053 Uiso 1 1 calc R
C14 C 0.4952(3) 0.0934(2) 0.31791(18) 0.0443(6) Uani 1 1 d .
H14 H 0.4934 0.1382 0.2596 0.053 Uiso 1 1 calc R
C15 C 0.6017(3) 0.0092(2) 0.3033(3) 0.0632(9) Uani 1 1 d .
H15A H 0.6936 0.0401 0.2942 0.095 Uiso 1 1 calc R
H15B H 0.5771 -0.0312 0.2465 0.095 Uiso 1 1 calc R
H15C H 0.6034 -0.0357 0.3597 0.095 Uiso 1 1 calc R
C16 C 0.3533(3) 0.0480(2) 0.3325(3) 0.0676(9) Uani 1 1 d .
H16A H 0.2858 0.1034 0.3421 0.101 Uiso 1 1 calc R
H16B H 0.3543 0.0032 0.3890 0.101 Uiso 1 1 calc R
H16C H 0.3273 0.0077 0.2759 0.101 Uiso 1 1 calc R
Cl1 Cl 0.40971(11) 0.77173(6) 0.43275(7) 0.0788(3) Uani 1 1 d .
N1 N 0.5373(2) 0.15606(17) 0.40100(15) 0.0437(5) Uani 1 1 d .
O1 O 0.34409(17) 0.25534(17) 0.58613(14) 0.0615(6) Uani 1 1 d .
O2 O 0.56172(15) 0.25773(13) 0.64277(12) 0.0416(4) Uani 1 1 d .
H1' H 0.6396 0.1654 0.3977 0.050 Uiso 1 1 d R

loop_
_atom_site_aniso_label
_atom_site_aniso_U_11
_atom_site_aniso_U_22
_atom_site_aniso_U_33
_atom_site_aniso_U_23
_atom_site_aniso_U_13
_atom_site_aniso_U_12
C1 0.075(2) 0.0415(16) 0.0383(16) -0.0035(13) 0.0005(13) 0.0033(15)
C2 0.0656(19) 0.0531(18) 0.0462(17) 0.0006(13) -0.0031(14) -0.0135(15)
C3 0.0420(14) 0.0551(18) 0.0434(16) 0.0034(13) -0.0017(12) -0.0022(13)
C4 0.0412(13) 0.0429(14) 0.0293(12) -0.0014(11) -0.0025(11) 0.0024(12)
C5 0.0456(14) 0.0467(16) 0.0476(17) 0.0000(13) 0.0032(12) 0.0029(13)
C6 0.0561(16) 0.0544(18) 0.0493(18) 0.0001(14) 0.0035(13) 0.0156(15)
C7 0.0334(12) 0.0491(16) 0.0322(13) -0.0007(11) -0.0001(10) 0.0027(11)
C8 0.0345(13) 0.0379(13) 0.0395(13) -0.0027(12) -0.0054(10) 0.0003(11)
C9 0.0498(15) 0.061(2) 0.0438(15) 0.0198(14) 0.0076(13) 0.0063(14)
C10 0.106(3) 0.117(3) 0.0473(19) 0.012(2) 0.0205(19) 0.042(3)
C11 0.065(2) 0.162(4) 0.057(2) 0.053(3) -0.0065(17) 0.013(2)
C12 0.145(4) 0.063(3) 0.108(3) 0.040(2) 0.023(3) -0.011(3)
C13 0.0496(14) 0.0467(17) 0.0358(13) -0.0038(12) -0.0074(11) 0.0066(13)
C14 0.0491(16) 0.0450(16) 0.0387(14) -0.0036(11) 0.0002(12) 0.0008(13)
C15 0.0638(19) 0.0570(19) 0.069(2) -0.0196(16) 0.0096(16) 0.0006(16)
C16 0.0572(18) 0.058(2) 0.088(3) -0.0088(18) -0.0011(17) -0.0058(16)
Cl1 0.1160(7) 0.0453(4) 0.0751(6) 0.0040(4) 0.0029(5) 0.0091(5)
N1 0.0465(12) 0.0430(13) 0.0417(12) -0.0014(10) -0.0081(10) 0.0096(10)
O1 0.0315(9) 0.0940(17) 0.0591(12) 0.0131(12) -0.0016(9) -0.0099(10)
O2 0.0341(9) 0.0544(12) 0.0364(9) 0.0102(9) -0.0022(7) -0.0006(7)

loop_
_atom_type_symbol
_atom_type_description
_atom_type_scat_dispersion_real
_atom_type_scat_dispersion_imag
_atom_type_scat_source
C C 0.0033 0.0016 'International Tables Vol C Tables 4.2.6.8 and 6.1.1.4'
H H 0.0000 0.0000 'International Tables Vol C Tables 4.2.6.8 and 6.1.1.4'
Cl Cl 0.1484 0.1585 'International Tables Vol C Tables 4.2.6.8 and 6.1.1.4'
N N 0.0061 0.0033 'International Tables Vol C Tables 4.2.6.8 and 6.1.1.4'
O O 0.0106 0.0060 'International Tables Vol C Tables 4.2.6.8 and 6.1.1.4'

loop_
_geom_angle_atom_site_label_1
_geom_angle_atom_site_label_2
_geom_angle_atom_site_label_3
_geom_angle
C6 C1 C2 121.2(3)
C6 C1 Cl1 120.1(2)
C2 C1 Cl1 118.7(2)
C1 C2 C3 118.9(3)
C1 C2 H2 120.5
C3 C2 H2 120.5
C4 C3 C2 121.7(3)
C4 C3 H3 119.1
C2 C3 H3 119.1
C3 C4 C5 117.7(2)
C3 C4 C7 119.9(2)
C5 C4 C7 122.3(2)
C6 C5 C4 120.8(3)
C6 C5 H5 119.6
C4 C5 H5 119.6
C1 C6 C5 119.6(3)
C1 C6 H6 120.2
C5 C6 H6 120.2
C8 C7 C4 111.8(2)
C8 C7 C13 109.6(2)
C4 C7 C13 111.3(2)
C8 C7 H7 108.0
C4 C7 H7 108.0
C13 C7 H7 108.0
O1 C8 O2 124.1(2)
O1 C8 C7 124.6(2)
O2 C8 C7 111.24(19)
O2 C9 C12 109.2(3)
O2 C9 C10 110.6(2)
C12 C9 C10 113.5(3)
O2 C9 C11 101.3(2)
C12 C9 C11 111.2(3)
C10 C9 C11 110.3(3)
C9 C10 H10A 109.5
C9 C10 H10B 109.5
H10A C10 H10B 109.5
C9 C10 H10C 109.5
H10A C10 H10C 109.5
H10B C10 H10C 109.5
C9 C11 H11A 109.5
C9 C11 H11B 109.5
H11A C11 H11B 109.5
C9 C11 H11C 109.5
H11A C11 H11C 109.5
H11B C11 H11C 109.5
C9 C12 H12A 109.5
C9 C12 H12B 109.5
H12A C12 H12B 109.5
C9 C12 H12C 109.5
H12A C12 H12C 109.5
H12B C12 H12C 109.5
N1 C13 C7 109.52(19)
N1 C13 H13A 109.8
C7 C13 H13A 109.8
N1 C13 H13B 109.8
C7 C13 H13B 109.8
H13A C13 H13B 108.2
N1 C14 C16 111.2(2)
N1 C14 C15 108.6(2)
C16 C14 C15 110.5(2)
N1 C14 H14 108.8
C16 C14 H14 108.8
C15 C14 H14 108.8
C14 C15 H15A 109.5
C14 C15 H15B 109.5
H15A C15 H15B 109.5
C14 C15 H15C 109.5
H15A C15 H15C 109.5
H15B C15 H15C 109.5
C14 C16 H16A 109.5
C14 C16 H16B 109.5
H16A C16 H16B 109.5
C14 C16 H16C 109.5
H16A C16 H16C 109.5
H16B C16 H16C 109.5
C13 N1 C14 112.82(19)
C13 N1 H1' 105.3
C14 N1 H1' 107.7
C8 O2 C9 121.83(18)

loop_
_geom_bond_atom_site_label_1
_geom_bond_atom_site_label_2
_geom_bond_distance
C1 C6 1.365(4)
C1 C2 1.368(4)
C1 Cl1 1.748(3)
C2 C3 1.383(4)
C2 H2 0.9500
C3 C4 1.381(4)
C3 H3 0.9500
C4 C5 1.393(4)
C4 C7 1.516(4)
C5 C6 1.382(4)
C5 H5 0.9500
C6 H6 0.9500
C7 C8 1.509(3)
C7 C13 1.530(3)
C7 H7 1.0000
C8 O1 1.205(3)
C8 O2 1.330(3)
C9 O2 1.484(3)
C9 C12 1.487(5)
C9 C10 1.488(4)
C9 C11 1.515(4)
C10 H10A 0.9800
C10 H10B 0.9800
C10 H10C 0.9800
C11 H11A 0.9800
C11 H11B 0.9800
C11 H11C 0.9800
C12 H12A 0.9800
C12 H12B 0.9800
C12 H12C 0.9800
C13 N1 1.460(3)
C13 H13A 0.9900
C13 H13B 0.9900
C14 N1 1.474(3)
C14 C16 1.502(4)
C14 C15 1.514(4)
C14 H14 1.0000
C15 H15A 0.9800
C15 H15B 0.9800
C15 H15C 0.9800
C16 H16A 0.9800
C16 H16B 0.9800
C16 H16C 0.9800
N1 H1' 0.9933
